data_8105995
loop_
_publ_author_name
'Wang, Lili'

_publ_section_title
;
 Crystal structure of
 (E)-N&#x2032;-((1,6-dihydropyren-1-yl)methylene)isonicotinohydrazide ---
 methanol (1/1), C24H19N3O2
;
_journal_issue 6
_journal_name_full 'Zeitschrift f\"ur Kristallographie - New Crystal Structures'
_journal_page_first 1249
_journal_page_last 1250
_journal_paper_doi 10.1515/ncrs-2019-0370
_journal_volume 234
_journal_year 2019
_chemical_formula_moiety 'C23 H15 N3 O, C H4 O'
_chemical_formula_sum 'C24 H19 N3 O2'
_chemical_formula_weight 381.42
_space_group_crystal_system monoclinic
_space_group_IT_number 14
_space_group_name_Hall '-P 2ybc'
_space_group_name_H-M_alt 'P 1 21/c 1'
_atom_sites_solution_hydrogens geom
_cell_angle_alpha 90
_cell_angle_beta 92.373(2)
_cell_angle_gamma 90
_cell_formula_units_Z 4
_cell_length_a 11.0629(2)
_cell_length_b 10.4583(2)
_cell_length_c 16.0432(3)
_cell_measurement_reflns_used 3703
_cell_measurement_temperature 116.2(3)
_cell_measurement_theta_max 71.1910
_cell_measurement_theta_min 5.0230
_cell_volume 1854.59(6)
_computing_cell_refinement 'CrysAlis^Pro^ [1]'
_computing_data_collection 'CrysAlis^Pro^ [1]'
_computing_data_reduction 'CrysAlis^Pro^ [1]'
_computing_molecular_graphics 'Olex2 [2]'
_computing_publication_material 'Olex2 [2]'
_computing_structure_refinement 'ShelXL-2015 [3]'
_computing_structure_solution 'ShelXT-2015 [4]'
_diffrn_ambient_environment N~2~
_diffrn_ambient_temperature 116.2(3)
_diffrn_detector 'CCD plate'
_diffrn_detector_area_resol_mean 5.2137
_diffrn_detector_type AtlasS2
_diffrn_measured_fraction_theta_full 0.995
_diffrn_measured_fraction_theta_max 0.966
_diffrn_measurement_details
;
List of Runs (angles in degrees, time in seconds):

  # Type    Start    End  Width  t~exp~   \w     \q     \k     \f   Frames
--------------------------------------------------------------------------
  1  \w   -114.00 -31.00   1.00    1.00    --  -40.56 -38.00  90.00   83
  2  \w   -113.00 -12.00   1.00    1.00    --  -40.56 -57.00-180.00  101
  3  \w     40.00  65.00   1.00    1.00    --   40.56 -38.00-120.00   25
  4  \w     38.00 129.00   1.00    2.00    --  100.91 -30.00 -60.00   91
  5  \w     48.00 110.00   1.00    2.00    --  100.91 -95.00  60.00   62
  6  \w     51.00 162.00   1.00    2.00    --  100.91  15.00 -30.00  111
  7  \w     40.00  67.00   1.00    2.00    --  100.91 -45.00-150.00   27
  8  \w     30.00 123.00   1.00    2.00    --  100.91 -45.00  60.00   93
;
_diffrn_measurement_device 'four-circle diffractometer'
_diffrn_measurement_device_type 'SuperNova, Dual, Cu at home/near, AtlasS2'
_diffrn_measurement_method '\w scans'
_diffrn_orient_matrix_type 'CrysAlisPro convention (1999,Acta A55,543-557)'
_diffrn_orient_matrix_UB_11 -0.0706626000
_diffrn_orient_matrix_UB_12 0.0362706000
_diffrn_orient_matrix_UB_13 0.0773600000
_diffrn_orient_matrix_UB_21 -0.1199307000
_diffrn_orient_matrix_UB_22 -0.0310874000
_diffrn_orient_matrix_UB_23 -0.0478517000
_diffrn_orient_matrix_UB_31 0.0083897000
_diffrn_orient_matrix_UB_32 -0.1393135000
_diffrn_orient_matrix_UB_33 0.0308951000
_diffrn_radiation_monochromator mirror
_diffrn_radiation_probe x-ray
_diffrn_radiation_type CuK\a
_diffrn_radiation_wavelength 1.54184
_diffrn_reflns_av_R_equivalents 0.0243
_diffrn_reflns_av_unetI/netI 0.0301
_diffrn_reflns_Laue_measured_fraction_full 0.995
_diffrn_reflns_Laue_measured_fraction_max 0.966
_diffrn_reflns_limit_h_max 13
_diffrn_reflns_limit_h_min -13
_diffrn_reflns_limit_k_max 8
_diffrn_reflns_limit_k_min -12
_diffrn_reflns_limit_l_max 19
_diffrn_reflns_limit_l_min -19
_diffrn_reflns_number 6518
_diffrn_reflns_point_group_measured_fraction_full 0.995
_diffrn_reflns_point_group_measured_fraction_max 0.966
_diffrn_reflns_theta_full 67.684
_diffrn_reflns_theta_max 71.563
_diffrn_reflns_theta_min 3.999
_diffrn_source 'micro-focus sealed X-ray tube'
_diffrn_source_type 'SuperNova (Cu) X-ray Source'
_exptl_absorpt_coefficient_mu 0.711
_exptl_absorpt_correction_T_max 1.00000
_exptl_absorpt_correction_T_min 0.58124
_exptl_absorpt_correction_type multi-scan
_exptl_absorpt_process_details
;
CrysAlisPro 1.171.39.46 (Rigaku Oxford Diffraction, 2018)
Empirical absorption correction using spherical harmonics,
 implemented in SCALE3 ABSPACK scaling algorithm.
;
_exptl_crystal_colour 'dark yellow'
_exptl_crystal_density_diffrn 1.366
_exptl_crystal_description cube
_exptl_crystal_F_000 800
_exptl_crystal_size_max 0.4
_exptl_crystal_size_mid 0.2
_exptl_crystal_size_min 0.1
_refine_diff_density_max 0.241
_refine_diff_density_min -0.236
_refine_diff_density_rms 0.049
_refine_ls_extinction_coef .
_refine_ls_extinction_method none
_refine_ls_goodness_of_fit_ref 1.049
_refine_ls_hydrogen_treatment constr
_refine_ls_matrix_type full
_refine_ls_number_parameters 264
_refine_ls_number_reflns 3501
_refine_ls_number_restraints 0
_refine_ls_restrained_S_all 1.049
_refine_ls_R_factor_all 0.0482
_refine_ls_R_factor_gt 0.0435
_refine_ls_shift/su_max 0.000
_refine_ls_shift/su_mean 0.000
_refine_ls_structure_factor_coef Fsqd
_refine_ls_weighting_details 'w=1/[\s^2^(Fo^2^)+(0.0748P)^2^+0.3805P] where P=(Fo^2^+2Fc^2^)/3'
_refine_ls_weighting_scheme calc
_refine_ls_wR_factor_gt 0.1212
_refine_ls_wR_factor_ref 0.1269
_reflns_Friedel_coverage 0.000
_reflns_Friedel_fraction_full .
_reflns_Friedel_fraction_max .
_reflns_number_gt 3098
_reflns_number_total 3501
_reflns_threshold_expression 'I > 2\s(I)'
_cod_data_source_file suppl_ncrs-2019-0370_suppl.cif
_cod_data_source_block 1
_cod_original_cell_volume 1854.59(7)
_cod_database_code 8105995
_chemical_oxdiff_formula 'C H N O Cl '
_shelx_space_group_comment
;
The symmetry employed for this shelxl refinement is uniquely defined
by the following loop, which should always be used as a source of
symmetry information in preference to the above space-group names.
They are only intended as comments.
;
_reflns_odcompleteness_completeness 99.91
_reflns_odcompleteness_iscentric 1
_reflns_odcompleteness_theta 64.99
_olex2_refinement_description
;
1. Fixed Uiso
 At 1.2 times of:
  All C(H) groups, All N(H) groups
 At 1.5 times of:
  All C(H,H,H) groups, All O(H) groups
2.a Aromatic/amide H refined with riding coordinates:
 N2(H2), C1(H1), C2(H2A), C3(H3), C4(H4), C7(H7), C9(H9), C10(H10), C12(H12),
 C13(H13), C15(H15), C16(H16), C17(H17), C19(H19), C20(H20)
2.b Idealised Me refined as rotating group:
 C24(H24A,H24B,H24C)
2.c Idealised tetrahedral OH refined as rotating group:
 O2(H2B)
;
_olex2_submission_special_instructions 'No special instructions were received'
_oxdiff_exptl_absorpt_empirical_details
;
Empirical correction (ABSPACK) includes:
- Absorption correction using spherical harmonics
- Frame scaling
;
_oxdiff_exptl_absorpt_empirical_full_max 1.432
_oxdiff_exptl_absorpt_empirical_full_min 0.623

loop_
_space_group_symop_operation_xyz
'x, y, z'
'-x, y+1/2, -z+1/2'
'-x, -y, -z'
'x, -y-1/2, z-1/2'

loop_
_atom_site_label
_atom_site_type_symbol
_atom_site_fract_x
_atom_site_fract_y
_atom_site_fract_z
_atom_site_U_iso_or_equiv
_atom_site_adp_type
_atom_site_occupancy
_atom_site_site_symmetry_order
_atom_site_calc_flag
_atom_site_refinement_flags_posn
_atom_site_refinement_flags_adp
_atom_site_refinement_flags_occupancy
_atom_site_disorder_assembly
_atom_site_disorder_group
O1 O 0.42268(9) 0.10172(9) 0.69591(7) 0.0324(3) Uani 1 1 d . . . . .
N1 N 0.01551(11) 0.11005(12) 0.81951(7) 0.0297(3) Uani 1 1 d . . . . .
N2 N 0.37482(10) 0.31257(11) 0.68270(7) 0.0238(3) Uani 1 1 d . . . . .
H2 H 0.3228 0.3716 0.6915 0.029 Uiso 1 1 calc R . . . .
N3 N 0.48052(10) 0.34115(11) 0.64438(7) 0.0245(3) Uani 1 1 d . . . . .
C1 C 0.16219(12) 0.26467(13) 0.77868(8) 0.0259(3) Uani 1 1 d . . . . .
H1 H 0.1851 0.3501 0.7760 0.031 Uiso 1 1 calc R . . . .
C2 C 0.05517(13) 0.23032(14) 0.81389(9) 0.0286(3) Uani 1 1 d . . . . .
H2A H 0.0076 0.2950 0.8351 0.034 Uiso 1 1 calc R . . . .
C3 C 0.08805(13) 0.01907(14) 0.79100(9) 0.0307(3) Uani 1 1 d . . . . .
H3 H 0.0634 -0.0656 0.7954 0.037 Uiso 1 1 calc R . . . .
C4 C 0.19749(13) 0.04323(13) 0.75535(8) 0.0275(3) Uani 1 1 d . . . . .
H4 H 0.2450 -0.0237 0.7371 0.033 Uiso 1 1 calc R . . . .
C5 C 0.23513(12) 0.16935(13) 0.74738(8) 0.0230(3) Uani 1 1 d . . . . .
C6 C 0.35336(12) 0.19035(13) 0.70646(8) 0.0232(3) Uani 1 1 d . . . . .
C7 C 0.49086(12) 0.45959(13) 0.62524(8) 0.0235(3) Uani 1 1 d . . . . .
H7 H 0.4305 0.5168 0.6391 0.028 Uiso 1 1 calc R . . . .
C8 C 0.59554(12) 0.50589(12) 0.58216(8) 0.0217(3) Uani 1 1 d . . . . .
C9 C 0.67768(12) 0.41868(12) 0.54982(8) 0.0241(3) Uani 1 1 d . . . . .
H9 H 0.6650 0.3315 0.5570 0.029 Uiso 1 1 calc R . . . .
C10 C 0.77645(12) 0.45904(12) 0.50781(8) 0.0244(3) Uani 1 1 d . . . . .
H10 H 0.8295 0.3989 0.4871 0.029 Uiso 1 1 calc R . . . .
C11 C 0.79845(12) 0.58999(12) 0.49563(8) 0.0219(3) Uani 1 1 d . . . . .
C12 C 0.90103(12) 0.63484(14) 0.45253(8) 0.0259(3) Uani 1 1 d . . . . .
H12 H 0.9555 0.5758 0.4324 0.031 Uiso 1 1 calc R . . . .
C13 C 0.92043(13) 0.76079(14) 0.44049(8) 0.0281(3) Uani 1 1 d . . . . .
H13 H 0.9879 0.7870 0.4122 0.034 Uiso 1 1 calc R . . . .
C14 C 0.83888(13) 0.85459(13) 0.47052(8) 0.0262(3) Uani 1 1 d . . . . .
C15 C 0.85508(14) 0.98650(14) 0.45752(9) 0.0325(3) Uani 1 1 d . . . . .
H15 H 0.9208 1.0148 0.4283 0.039 Uiso 1 1 calc R . . . .
C16 C 0.77467(16) 1.07425(14) 0.48755(10) 0.0374(4) Uani 1 1 d . . . . .
H16 H 0.7866 1.1609 0.4778 0.045 Uiso 1 1 calc R . . . .
C17 C 0.67646(14) 1.03539(14) 0.53204(10) 0.0335(3) Uani 1 1 d . . . . .
H17 H 0.6237 1.0960 0.5524 0.040 Uiso 1 1 calc R . . . .
C18 C 0.65625(13) 0.90504(13) 0.54649(8) 0.0263(3) Uani 1 1 d . . . . .
C19 C 0.55628(13) 0.86126(13) 0.59229(9) 0.0281(3) Uani 1 1 d . . . . .
H19 H 0.5044 0.9208 0.6148 0.034 Uiso 1 1 calc R . . . .
C20 C 0.53539(12) 0.73495(13) 0.60370(8) 0.0251(3) Uani 1 1 d . . . . .
H20 H 0.4689 0.7097 0.6333 0.030 Uiso 1 1 calc R . . . .
C21 C 0.61399(12) 0.63889(12) 0.57105(8) 0.0208(3) Uani 1 1 d . . . . .
C22 C 0.71619(11) 0.68008(12) 0.52723(8) 0.0205(3) Uani 1 1 d . . . . .
C23 C 0.73715(12) 0.81372(12) 0.51454(8) 0.0223(3) Uani 1 1 d . . . . .
O2 O -0.23393(9) 0.05521(10) 0.79425(7) 0.0357(3) Uani 1 1 d . . . . .
H2B H -0.1638 0.0658 0.8113 0.054 Uiso 1 1 calc GR . . . .
C24 C -0.26909(16) 0.15720(19) 0.74123(12) 0.0464(4) Uani 1 1 d . . . . .
H24A H -0.2144 0.1631 0.6965 0.070 Uiso 1 1 calc GR . . . .
H24B H -0.2672 0.2356 0.7723 0.070 Uiso 1 1 calc GR . . . .
H24C H -0.3497 0.1424 0.7188 0.070 Uiso 1 1 calc GR . . . .

loop_
_atom_site_aniso_label
_atom_site_aniso_U_11
_atom_site_aniso_U_22
_atom_site_aniso_U_33
_atom_site_aniso_U_23
_atom_site_aniso_U_13
_atom_site_aniso_U_12
O1 0.0322(5) 0.0214(5) 0.0446(6) 0.0012(4) 0.0137(4) 0.0038(4)
N1 0.0271(6) 0.0312(6) 0.0313(6) 0.0053(5) 0.0056(5) -0.0045(5)
N2 0.0213(5) 0.0212(6) 0.0296(6) 0.0022(4) 0.0092(4) 0.0008(4)
N3 0.0230(6) 0.0238(6) 0.0271(6) 0.0013(4) 0.0073(4) -0.0016(4)
C1 0.0282(7) 0.0201(6) 0.0298(7) 0.0025(5) 0.0055(5) -0.0004(5)
C2 0.0283(7) 0.0276(7) 0.0305(7) 0.0044(6) 0.0076(5) 0.0022(5)
C3 0.0345(8) 0.0250(7) 0.0331(7) 0.0011(6) 0.0067(6) -0.0084(6)
C4 0.0337(7) 0.0209(7) 0.0282(7) -0.0003(5) 0.0067(5) -0.0016(6)
C5 0.0258(7) 0.0212(6) 0.0222(6) 0.0020(5) 0.0024(5) -0.0018(5)
C6 0.0247(6) 0.0212(6) 0.0238(6) -0.0006(5) 0.0043(5) -0.0003(5)
C7 0.0237(6) 0.0217(6) 0.0256(7) -0.0006(5) 0.0053(5) 0.0009(5)
C8 0.0229(6) 0.0199(6) 0.0226(6) 0.0000(5) 0.0025(5) -0.0008(5)
C9 0.0264(7) 0.0168(6) 0.0293(7) -0.0001(5) 0.0041(5) -0.0014(5)
C10 0.0241(6) 0.0194(6) 0.0301(7) -0.0035(5) 0.0066(5) 0.0016(5)
C11 0.0227(6) 0.0205(6) 0.0228(6) -0.0012(5) 0.0027(5) -0.0010(5)
C12 0.0239(7) 0.0274(7) 0.0269(6) -0.0021(5) 0.0061(5) 0.0002(5)
C13 0.0261(7) 0.0317(7) 0.0270(7) 0.0019(6) 0.0065(5) -0.0055(6)
C14 0.0307(7) 0.0224(7) 0.0252(6) 0.0018(5) -0.0003(5) -0.0054(5)
C15 0.0381(8) 0.0263(7) 0.0332(7) 0.0054(6) 0.0010(6) -0.0102(6)
C16 0.0488(9) 0.0183(7) 0.0448(9) 0.0045(6) -0.0021(7) -0.0045(6)
C17 0.0402(8) 0.0198(7) 0.0402(8) -0.0011(6) 0.0001(6) 0.0014(6)
C18 0.0317(7) 0.0189(7) 0.0280(7) -0.0013(5) -0.0021(5) 0.0012(5)
C19 0.0313(7) 0.0234(7) 0.0298(7) -0.0034(5) 0.0036(5) 0.0062(6)
C20 0.0250(6) 0.0238(7) 0.0269(6) -0.0012(5) 0.0060(5) 0.0026(5)
C21 0.0228(6) 0.0193(6) 0.0204(6) -0.0010(5) 0.0021(5) 0.0004(5)
C22 0.0221(6) 0.0185(6) 0.0210(6) -0.0010(5) 0.0011(5) -0.0006(5)
C23 0.0256(7) 0.0196(6) 0.0217(6) -0.0002(5) 0.0000(5) -0.0012(5)
O2 0.0278(5) 0.0271(5) 0.0524(7) 0.0055(5) 0.0039(5) -0.0043(4)
C24 0.0373(9) 0.0510(10) 0.0507(10) 0.0154(8) 0.0017(7) -0.0032(8)

loop_
_atom_type_symbol
_atom_type_description
_atom_type_scat_dispersion_real
_atom_type_scat_dispersion_imag
_atom_type_scat_source
C C 0.0181 0.0091 'International Tables Vol C Tables 4.2.6.8 and 6.1.1.4'
H H 0.0000 0.0000 'International Tables Vol C Tables 4.2.6.8 and 6.1.1.4'
N N 0.0311 0.0180 'International Tables Vol C Tables 4.2.6.8 and 6.1.1.4'
O O 0.0492 0.0322 'International Tables Vol C Tables 4.2.6.8 and 6.1.1.4'

loop_
_geom_angle_atom_site_label_1
_geom_angle_atom_site_label_2
_geom_angle_atom_site_label_3
_geom_angle
_geom_angle_site_symmetry_1
_geom_angle_site_symmetry_3
C2 N1 C3 116.32(12) . .
N3 N2 H2 120.3 . .
C6 N2 H2 120.3 . .
C6 N2 N3 119.45(11) . .
C7 N3 N2 113.74(11) . .
C2 C1 H1 120.6 . .
C2 C1 C5 118.82(13) . .
C5 C1 H1 120.6 . .
N1 C2 C1 124.20(13) . .
N1 C2 H2A 117.9 . .
C1 C2 H2A 117.9 . .
N1 C3 H3 118.0 . .
N1 C3 C4 123.99(13) . .
C4 C3 H3 118.0 . .
C3 C4 H4 120.6 . .
C3 C4 C5 118.80(13) . .
C5 C4 H4 120.6 . .
C1 C5 C4 117.82(13) . .
C1 C5 C6 125.57(12) . .
C4 C5 C6 116.61(12) . .
O1 C6 N2 123.95(12) . .
O1 C6 C5 120.87(12) . .
N2 C6 C5 115.18(11) . .
N3 C7 H7 119.5 . .
N3 C7 C8 121.04(12) . .
C8 C7 H7 119.5 . .
C9 C8 C7 119.98(12) . .
C9 C8 C21 119.52(12) . .
C21 C8 C7 120.49(12) . .
C8 C9 H9 119.3 . .
C10 C9 C8 121.50(12) . .
C10 C9 H9 119.3 . .
C9 C10 H10 119.6 . .
C9 C10 C11 120.88(12) . .
C11 C10 H10 119.6 . .
C10 C11 C12 122.09(12) . .
C10 C11 C22 118.69(12) . .
C22 C11 C12 119.22(12) . .
C11 C12 H12 119.2 . .
C13 C12 C11 121.51(13) . .
C13 C12 H12 119.2 . .
C12 C13 H13 119.5 . .
C12 C13 C14 121.00(13) . .
C14 C13 H13 119.5 . .
C15 C14 C13 122.45(13) . .
C15 C14 C23 118.51(13) . .
C23 C14 C13 119.05(12) . .
C14 C15 H15 119.6 . .
C16 C15 C14 120.83(14) . .
C16 C15 H15 119.6 . .
C15 C16 H16 119.5 . .
C15 C16 C17 121.06(14) . .
C17 C16 H16 119.5 . .
C16 C17 H17 119.9 . .
C16 C17 C18 120.28(14) . .
C18 C17 H17 119.9 . .
C17 C18 C19 121.93(13) . .
C17 C18 C23 119.16(14) . .
C23 C18 C19 118.91(12) . .
C18 C19 H19 119.3 . .
C20 C19 C18 121.48(13) . .
C20 C19 H19 119.3 . .
C19 C20 H20 119.3 . .
C19 C20 C21 121.44(13) . .
C21 C20 H20 119.3 . .
C8 C21 C20 123.08(12) . .
C8 C21 C22 118.72(12) . .
C22 C21 C20 118.18(12) . .
C11 C22 C21 120.69(12) . .
C11 C22 C23 119.16(12) . .
C21 C22 C23 120.15(12) . .
C14 C23 C18 120.14(12) . .
C14 C23 C22 120.06(12) . .
C18 C23 C22 119.80(13) . .
C24 O2 H2B 109.5 . .
O2 C24 H24A 109.5 . .
O2 C24 H24B 109.5 . .
O2 C24 H24C 109.5 . .
H24A C24 H24B 109.5 . .
H24A C24 H24C 109.5 . .
H24B C24 H24C 109.5 . .

loop_
_geom_bond_atom_site_label_1
_geom_bond_atom_site_label_2
_geom_bond_distance
_geom_bond_site_symmetry_2
O1 C6 1.2193(16) .
N1 C2 1.3364(19) .
N1 C3 1.338(2) .
N2 H2 0.8600 .
N2 N3 1.3762(15) .
N2 C6 1.3576(17) .
N3 C7 1.2824(18) .
C1 H1 0.9300 .
C1 C2 1.380(2) .
C1 C5 1.3895(19) .
C2 H2A 0.9300 .
C3 H3 0.9300 .
C3 C4 1.383(2) .
C4 H4 0.9300 .
C4 C5 1.3906(19) .
C5 C6 1.5037(18) .
C7 H7 0.9300 .
C7 C8 1.4559(18) .
C8 C9 1.4022(19) .
C8 C21 1.4181(18) .
C9 H9 0.9300 .
C9 C10 1.3738(19) .
C10 H10 0.9300 .
C10 C11 1.4061(18) .
C11 C12 1.4322(18) .
C11 C22 1.4181(18) .
C12 H12 0.9300 .
C12 C13 1.350(2) .
C13 H13 0.9300 .
C13 C14 1.430(2) .
C14 C15 1.4078(19) .
C14 C23 1.4192(19) .
C15 H15 0.9300 .
C15 C16 1.379(2) .
C16 H16 0.9300 .
C16 C17 1.385(2) .
C17 H17 0.9300 .
C17 C18 1.402(2) .
C18 C19 1.428(2) .
C18 C23 1.4191(19) .
C19 H19 0.9300 .
C19 C20 1.355(2) .
C20 H20 0.9300 .
C20 C21 1.4415(18) .
C21 C22 1.4226(18) .
C22 C23 1.4327(18) .
O2 H2B 0.8200 .
O2 C24 1.409(2) .
C24 H24A 0.9600 .
C24 H24B 0.9600 .
C24 H24C 0.9600 .

loop_
_geom_torsion_atom_site_label_1
_geom_torsion_atom_site_label_2
_geom_torsion_atom_site_label_3
_geom_torsion_atom_site_label_4
_geom_torsion
_geom_torsion_site_symmetry_1
_geom_torsion_site_symmetry_2
_geom_torsion_site_symmetry_3
_geom_torsion_site_symmetry_4
N1 C3 C4 C5 -0.7(2) . . . .
N2 N3 C7 C8 -178.24(11) . . . .
N3 N2 C6 O1 -0.1(2) . . . .
N3 N2 C6 C5 -179.75(10) . . . .
N3 C7 C8 C9 9.63(19) . . . .
N3 C7 C8 C21 -171.67(12) . . . .
C1 C5 C6 O1 165.24(13) . . . .
C1 C5 C6 N2 -15.13(19) . . . .
C2 N1 C3 C4 -1.5(2) . . . .
C2 C1 C5 C4 -1.71(19) . . . .
C2 C1 C5 C6 179.36(12) . . . .
C3 N1 C2 C1 2.2(2) . . . .
C3 C4 C5 C1 2.3(2) . . . .
C3 C4 C5 C6 -178.65(12) . . . .
C4 C5 C6 O1 -13.71(19) . . . .
C4 C5 C6 N2 165.92(12) . . . .
C5 C1 C2 N1 -0.6(2) . . . .
C6 N2 N3 C7 -179.67(12) . . . .
C7 C8 C9 C10 179.06(12) . . . .
C7 C8 C21 C20 2.58(19) . . . .
C7 C8 C21 C22 -178.82(11) . . . .
C8 C9 C10 C11 -0.1(2) . . . .
C8 C21 C22 C11 -0.34(18) . . . .
C8 C21 C22 C23 179.68(11) . . . .
C9 C8 C21 C20 -178.72(12) . . . .
C9 C8 C21 C22 -0.12(18) . . . .
C9 C10 C11 C12 179.62(12) . . . .
C9 C10 C11 C22 -0.3(2) . . . .
C10 C11 C12 C13 179.29(13) . . . .
C10 C11 C22 C21 0.57(19) . . . .
C10 C11 C22 C23 -179.46(12) . . . .
C11 C12 C13 C14 0.0(2) . . . .
C11 C22 C23 C14 0.28(19) . . . .
C11 C22 C23 C18 -179.40(11) . . . .
C12 C11 C22 C21 -179.39(11) . . . .
C12 C11 C22 C23 0.59(18) . . . .
C12 C13 C14 C15 -178.65(13) . . . .
C12 C13 C14 C23 0.9(2) . . . .
C13 C14 C15 C16 -179.86(13) . . . .
C13 C14 C23 C18 178.69(12) . . . .
C13 C14 C23 C22 -0.99(19) . . . .
C14 C15 C16 C17 0.7(2) . . . .
C15 C14 C23 C18 -1.79(19) . . . .
C15 C14 C23 C22 178.53(12) . . . .
C15 C16 C17 C18 -0.8(2) . . . .
C16 C17 C18 C19 179.78(13) . . . .
C16 C17 C18 C23 -0.4(2) . . . .
C17 C18 C19 C20 177.92(14) . . . .
C17 C18 C23 C14 1.68(19) . . . .
C17 C18 C23 C22 -178.64(12) . . . .
C18 C19 C20 C21 0.8(2) . . . .
C19 C18 C23 C14 -178.49(12) . . . .
C19 C18 C23 C22 1.19(19) . . . .
C19 C20 C21 C8 179.59(13) . . . .
C19 C20 C21 C22 0.98(19) . . . .
C20 C21 C22 C11 178.33(11) . . . .
C20 C21 C22 C23 -1.65(18) . . . .
C21 C8 C9 C10 0.4(2) . . . .
C21 C22 C23 C14 -179.75(11) . . . .
C21 C22 C23 C18 0.57(19) . . . .
C22 C11 C12 C13 -0.8(2) . . . .
C23 C14 C15 C16 0.6(2) . . . .
C23 C18 C19 C20 -1.9(2) . . . .
